data_7124710
loop_
_publ_author_name
'Ma, Ben'
'Wu, Ziang'
'Huang, Ben'
'Liu, Lu'
'Zhang, Junliang'

_publ_section_title
;
 Gold-catalysed facile access to indene scaffolds via sequential C-H
 functionalization and 5-endo-dig carbocyclization.
;
_journal_issue 60
_journal_name_full 'Chemical communications (Cambridge, England)'
_journal_page_first 9351
_journal_page_last 9354
_journal_paper_doi 10.1039/c6cc04034a
_journal_volume 52
_journal_year 2016
_chemical_formula_sum 'C23 H16 Br2 O4'
_chemical_formula_weight 516.18
_space_group_IT_number 2
_space_group_name_Hall '-P 1'
_space_group_name_H-M_alt 'P -1'
_symmetry_cell_setting triclinic
_symmetry_space_group_name_H-M 'P -1'
_atom_sites_solution_hydrogens geom
_atom_sites_solution_primary direct
_atom_sites_solution_secondary difmap
_audit_creation_method SHELXL-97
_audit_update_record
;
2016-05-12 deposited with the CCDC.
2016-06-27 downloaded from the CCDC.
;
_cell_angle_alpha 87.7950(10)
_cell_angle_beta 71.1220(10)
_cell_angle_gamma 74.2330(10)
_cell_formula_units_Z 2
_cell_length_a 8.0971(3)
_cell_length_b 11.2035(4)
_cell_length_c 12.1077(4)
_cell_measurement_reflns_used 5540
_cell_measurement_temperature 296(2)
_cell_measurement_theta_max 26.07
_cell_measurement_theta_min 2.53
_cell_volume 998.70(6)
_computing_structure_refinement 'SHELXL-97 (Sheldrick, 2008)'
_computing_structure_solution 'SHELXS-97 (Sheldrick, 2008)'
_diffrn_ambient_temperature 296(2)
_diffrn_measured_fraction_theta_full 0.995
_diffrn_measured_fraction_theta_max 0.995
_diffrn_measurement_device_type 'Bruker Smart Apex II CCD'
_diffrn_radiation_monochromator graphite
_diffrn_radiation_source 'fine-focus sealed tube'
_diffrn_radiation_type MoK\a
_diffrn_radiation_wavelength 0.71073
_diffrn_reflns_av_R_equivalents 0.0229
_diffrn_reflns_av_sigmaI/netI 0.0233
_diffrn_reflns_limit_h_max 9
_diffrn_reflns_limit_h_min -9
_diffrn_reflns_limit_k_max 13
_diffrn_reflns_limit_k_min -13
_diffrn_reflns_limit_l_max 14
_diffrn_reflns_limit_l_min -13
_diffrn_reflns_number 11808
_diffrn_reflns_theta_full 25.01
_diffrn_reflns_theta_max 25.01
_diffrn_reflns_theta_min 1.78
_exptl_absorpt_coefficient_mu 4.086
_exptl_absorpt_correction_T_max 0.5107
_exptl_absorpt_correction_T_min 0.3547
_exptl_absorpt_correction_type multi-scan
_exptl_absorpt_process_details sadabs
_exptl_crystal_colour colorless
_exptl_crystal_density_diffrn 1.716
_exptl_crystal_density_method 'not measured'
_exptl_crystal_description block
_exptl_crystal_F_000 512
_exptl_crystal_size_max 0.32
_exptl_crystal_size_mid 0.25
_exptl_crystal_size_min 0.19
_refine_diff_density_max 0.570
_refine_diff_density_min -0.452
_refine_diff_density_rms 0.055
_refine_ls_extinction_method none
_refine_ls_goodness_of_fit_ref 1.045
_refine_ls_hydrogen_treatment constr
_refine_ls_matrix_type full
_refine_ls_number_parameters 262
_refine_ls_number_reflns 3513
_refine_ls_number_restraints 0
_refine_ls_restrained_S_all 1.045
_refine_ls_R_factor_all 0.0366
_refine_ls_R_factor_gt 0.0295
_refine_ls_shift/su_max 0.000
_refine_ls_shift/su_mean 0.000
_refine_ls_structure_factor_coef Fsqd
_refine_ls_weighting_details 'calc w=1/[\s^2^(Fo^2^)+(0.0365P)^2^+0.7247P] where P=(Fo^2^+2Fc^2^)/3'
_refine_ls_weighting_scheme calc
_refine_ls_wR_factor_gt 0.0742
_refine_ls_wR_factor_ref 0.0780
_reflns_number_gt 3041
_reflns_number_total 3513
_reflns_threshold_expression >2sigma(I)
_cod_data_source_file c6cc04034a2.cif
_cod_data_source_block z
_cod_original_sg_symbol_H-M P-1
_cod_database_code 7124710

loop_
_symmetry_equiv_pos_as_xyz
'x, y, z'
'-x, -y, -z'

loop_
_atom_site_label
_atom_site_type_symbol
_atom_site_fract_x
_atom_site_fract_y
_atom_site_fract_z
_atom_site_U_iso_or_equiv
_atom_site_adp_type
_atom_site_occupancy
_atom_site_symmetry_multiplicity
_atom_site_calc_flag
_atom_site_refinement_flags
Br1 Br 0.37186(4) 0.87554(3) 0.83693(3) 0.05927(12) Uani 1 1 d .
Br2 Br -0.43922(5) 1.13761(4) 0.52844(3) 0.06560(13) Uani 1 1 d .
O1 O -0.2596(3) 1.32857(18) 0.92967(16) 0.0488(5) Uani 1 1 d .
O2 O -0.2338(3) 1.45163(16) 0.78007(16) 0.0417(4) Uani 1 1 d .
O3 O 0.0244(3) 0.78378(18) 0.94398(19) 0.0539(5) Uani 1 1 d .
H3A H 0.1035 0.7788 0.9737 0.081 Uiso 1 1 calc R
O4 O -0.3715(2) 1.11037(17) 0.81349(16) 0.0396(4) Uani 1 1 d .
C1 C -0.3369(3) 1.2012(2) 0.7276(2) 0.0334(5) Uani 1 1 d .
C2 C -0.2595(3) 1.1364(2) 0.6031(2) 0.0375(6) Uani 1 1 d .
H2A H -0.1991 1.0493 0.6103 0.045 Uiso 1 1 calc R
C3 C -0.1158(3) 1.1959(2) 0.5356(2) 0.0346(6) Uani 1 1 d .
C4 C -0.0345(4) 1.1942(3) 0.4160(2) 0.0456(7) Uani 1 1 d .
H4A H -0.0727 1.1565 0.3653 0.055 Uiso 1 1 calc R
C5 C 0.1040(5) 1.2494(3) 0.3736(3) 0.0565(8) Uani 1 1 d .
H5A H 0.1604 1.2483 0.2933 0.068 Uiso 1 1 calc R
C6 C 0.1613(4) 1.3067(3) 0.4480(3) 0.0551(8) Uani 1 1 d .
H6A H 0.2551 1.3438 0.4173 0.066 Uiso 1 1 calc R
C7 C 0.0794(4) 1.3090(3) 0.5685(2) 0.0425(6) Uani 1 1 d .
H7A H 0.1169 1.3475 0.6190 0.051 Uiso 1 1 calc R
C8 C -0.0593(3) 1.2526(2) 0.6113(2) 0.0321(5) Uani 1 1 d .
C9 C -0.1619(3) 1.2350(2) 0.7364(2) 0.0302(5) Uani 1 1 d .
C10 C -0.0776(3) 1.1150(2) 0.7837(2) 0.0318(5) Uani 1 1 d .
C11 C 0.0957(3) 1.0640(2) 0.7870(2) 0.0345(6) Uani 1 1 d .
H11A H 0.1861 1.1039 0.7557 0.041 Uiso 1 1 calc R
C12 C 0.1314(4) 0.9516(2) 0.8385(2) 0.0380(6) Uani 1 1 d .
C13 C -0.0026(4) 0.8925(2) 0.8899(2) 0.0387(6) Uani 1 1 d .
C14 C -0.1769(4) 0.9429(2) 0.8841(2) 0.0388(6) Uani 1 1 d .
H14A H -0.2682 0.9039 0.9161 0.047 Uiso 1 1 calc R
C15 C -0.2085(3) 1.0521(2) 0.8293(2) 0.0346(6) Uani 1 1 d .
C16 C -0.5051(3) 1.3086(2) 0.7487(2) 0.0356(6) Uani 1 1 d .
C17 C -0.6629(4) 1.3092(3) 0.8391(3) 0.0453(7) Uani 1 1 d .
H17A H -0.6662 1.2426 0.8873 0.054 Uiso 1 1 calc R
C18 C -0.8159(4) 1.4091(3) 0.8578(3) 0.0574(8) Uani 1 1 d .
H18A H -0.9214 1.4091 0.9186 0.069 Uiso 1 1 calc R
C19 C -0.8133(4) 1.5072(3) 0.7879(3) 0.0617(9) Uani 1 1 d .
H19A H -0.9163 1.5741 0.8015 0.074 Uiso 1 1 calc R
C20 C -0.6580(5) 1.5074(3) 0.6972(3) 0.0619(9) Uani 1 1 d .
H20A H -0.6559 1.5743 0.6495 0.074 Uiso 1 1 calc R
C21 C -0.5052(4) 1.4079(3) 0.6773(3) 0.0506(7) Uani 1 1 d .
H21A H -0.4013 1.4077 0.6150 0.061 Uiso 1 1 calc R
C22 C -0.2203(3) 1.3425(2) 0.8268(2) 0.0318(5) Uani 1 1 d .
C23 C -0.3245(5) 1.5582(3) 0.8619(3) 0.0614(9) Uani 1 1 d .
H23A H -0.3269 1.6329 0.8201 0.092 Uiso 1 1 calc R
H23B H -0.2602 1.5567 0.9163 0.092 Uiso 1 1 calc R
H23C H -0.4464 1.5558 0.9035 0.092 Uiso 1 1 calc R

loop_
_atom_site_aniso_label
_atom_site_aniso_U_11
_atom_site_aniso_U_22
_atom_site_aniso_U_33
_atom_site_aniso_U_23
_atom_site_aniso_U_13
_atom_site_aniso_U_12
Br1 0.04743(19) 0.0572(2) 0.0650(2) 0.00691(16) -0.02635(16) 0.00798(14)
Br2 0.0610(2) 0.0892(3) 0.0621(2) -0.00861(18) -0.03027(18) -0.03149(19)
O1 0.0678(13) 0.0393(11) 0.0307(11) 0.0021(8) -0.0164(10) -0.0003(9)
O2 0.0512(11) 0.0279(9) 0.0378(10) 0.0032(8) -0.0073(9) -0.0067(8)
O3 0.0722(14) 0.0369(11) 0.0546(13) 0.0147(9) -0.0309(11) -0.0072(10)
O4 0.0369(9) 0.0389(10) 0.0443(11) 0.0137(8) -0.0146(8) -0.0122(8)
C1 0.0348(13) 0.0318(13) 0.0356(14) 0.0068(11) -0.0143(11) -0.0098(10)
C2 0.0384(14) 0.0359(14) 0.0394(15) 0.0000(11) -0.0171(12) -0.0069(11)
C3 0.0359(13) 0.0315(13) 0.0328(14) 0.0016(11) -0.0106(11) -0.0038(11)
C4 0.0502(17) 0.0497(17) 0.0332(15) -0.0027(12) -0.0124(13) -0.0084(13)
C5 0.061(2) 0.072(2) 0.0295(16) 0.0027(14) -0.0050(14) -0.0195(17)
C6 0.0527(18) 0.067(2) 0.0422(18) 0.0095(15) -0.0042(14) -0.0263(16)
C7 0.0418(15) 0.0489(16) 0.0386(16) 0.0049(13) -0.0129(13) -0.0160(13)
C8 0.0337(13) 0.0295(13) 0.0299(13) 0.0037(10) -0.0110(11) -0.0031(10)
C9 0.0311(12) 0.0284(12) 0.0313(13) 0.0030(10) -0.0123(10) -0.0061(10)
C10 0.0374(13) 0.0280(12) 0.0283(13) 0.0008(10) -0.0118(11) -0.0049(10)
C11 0.0357(13) 0.0323(13) 0.0330(14) -0.0015(11) -0.0117(11) -0.0044(11)
C12 0.0402(14) 0.0362(14) 0.0328(14) -0.0024(11) -0.0162(12) 0.0029(11)
C13 0.0569(17) 0.0277(13) 0.0287(14) 0.0000(10) -0.0173(12) -0.0025(12)
C14 0.0488(16) 0.0350(14) 0.0326(14) 0.0048(11) -0.0128(12) -0.0125(12)
C15 0.0380(13) 0.0332(13) 0.0297(13) 0.0016(11) -0.0114(11) -0.0047(11)
C16 0.0337(13) 0.0364(14) 0.0379(15) -0.0005(11) -0.0153(12) -0.0065(11)
C17 0.0428(15) 0.0493(17) 0.0417(16) -0.0020(13) -0.0148(13) -0.0071(13)
C18 0.0400(16) 0.065(2) 0.056(2) -0.0145(17) -0.0090(15) -0.0024(15)
C19 0.0469(18) 0.0500(19) 0.082(3) -0.0157(18) -0.0296(18) 0.0096(14)
C20 0.057(2) 0.0428(18) 0.089(3) 0.0143(17) -0.038(2) -0.0034(15)
C21 0.0409(15) 0.0459(17) 0.063(2) 0.0126(15) -0.0207(15) -0.0050(13)
C22 0.0280(12) 0.0342(14) 0.0312(15) 0.0045(11) -0.0114(11) -0.0036(10)
C23 0.075(2) 0.0304(15) 0.057(2) -0.0034(14) -0.0002(17) -0.0036(15)

loop_
_atom_type_symbol
_atom_type_description
_atom_type_scat_dispersion_real
_atom_type_scat_dispersion_imag
_atom_type_scat_source
C C 0.0033 0.0016 'International Tables Vol C Tables 4.2.6.8 and 6.1.1.4'
H H 0.0000 0.0000 'International Tables Vol C Tables 4.2.6.8 and 6.1.1.4'
O O 0.0106 0.0060 'International Tables Vol C Tables 4.2.6.8 and 6.1.1.4'
Br Br -0.2901 2.4595 'International Tables Vol C Tables 4.2.6.8 and 6.1.1.4'

loop_
_geom_angle_atom_site_label_1
_geom_angle_atom_site_label_2
_geom_angle_atom_site_label_3
_geom_angle
C22 O2 C23 115.5(2)
C13 O3 H3A 109.5
C15 O4 C1 106.76(18)
O4 C1 C16 109.8(2)
O4 C1 C2 109.4(2)
C16 C1 C2 115.2(2)
O4 C1 C9 105.44(18)
C16 C1 C9 115.6(2)
C2 C1 C9 100.62(19)
C3 C2 C1 105.3(2)
C3 C2 Br2 114.04(18)
C1 C2 Br2 115.09(17)
C3 C2 H2A 107.3
C1 C2 H2A 107.3
Br2 C2 H2A 107.3
C4 C3 C8 120.8(2)
C4 C3 C2 128.9(2)
C8 C3 C2 110.2(2)
C5 C4 C3 118.5(3)
C5 C4 H4A 120.7
C3 C4 H4A 120.7
C4 C5 C6 121.3(3)
C4 C5 H5A 119.3
C6 C5 H5A 119.3
C5 C6 C7 120.3(3)
C5 C6 H6A 119.9
C7 C6 H6A 119.9
C8 C7 C6 118.4(3)
C8 C7 H7A 120.8
C6 C7 H7A 120.8
C7 C8 C3 120.6(2)
C7 C8 C9 129.1(2)
C3 C8 C9 110.2(2)
C8 C9 C10 114.0(2)
C8 C9 C22 118.6(2)
C10 C9 C22 110.1(2)
C8 C9 C1 103.53(19)
C10 C9 C1 98.56(19)
C22 C9 C1 109.75(19)
C11 C10 C15 119.6(2)
C11 C10 C9 131.6(2)
C15 C10 C9 108.8(2)
C10 C11 C12 118.1(2)
C10 C11 H11A 121.0
C12 C11 H11A 121.0
C11 C12 C13 122.1(2)
C11 C12 Br1 118.8(2)
C13 C12 Br1 119.1(2)
O3 C13 C12 124.4(3)
O3 C13 C14 115.9(3)
C12 C13 C14 119.6(2)
C15 C14 C13 117.5(3)
C15 C14 H14A 121.3
C13 C14 H14A 121.3
C14 C15 O4 124.0(2)
C14 C15 C10 123.0(2)
O4 C15 C10 113.1(2)
C21 C16 C17 118.7(3)
C21 C16 C1 120.5(2)
C17 C16 C1 120.8(2)
C18 C17 C16 120.0(3)
C18 C17 H17A 120.0
C16 C17 H17A 120.0
C19 C18 C17 120.7(3)
C19 C18 H18A 119.7
C17 C18 H18A 119.7
C18 C19 C20 119.9(3)
C18 C19 H19A 120.0
C20 C19 H19A 120.0
C19 C20 C21 119.9(3)
C19 C20 H20A 120.0
C21 C20 H20A 120.0
C20 C21 C16 120.8(3)
C20 C21 H21A 119.6
C16 C21 H21A 119.6
O1 C22 O2 124.1(2)
O1 C22 C9 122.8(2)
O2 C22 C9 112.9(2)
O2 C23 H23A 109.5
O2 C23 H23B 109.5
H23A C23 H23B 109.5
O2 C23 H23C 109.5
H23A C23 H23C 109.5
H23B C23 H23C 109.5

loop_
_geom_bond_atom_site_label_1
_geom_bond_atom_site_label_2
_geom_bond_distance
Br1 C12 1.896(3)
Br2 C2 1.943(2)
O1 C22 1.197(3)
O2 C22 1.320(3)
O2 C23 1.446(3)
O3 C13 1.359(3)
O3 H3A 0.8200
O4 C15 1.374(3)
O4 C1 1.442(3)
C1 C16 1.509(3)
C1 C2 1.555(4)
C1 C9 1.599(3)
C2 C3 1.494(4)
C2 H2A 0.9800
C3 C4 1.381(4)
C3 C8 1.388(4)
C4 C5 1.372(4)
C4 H4A 0.9300
C5 C6 1.384(5)
C5 H5A 0.9300
C6 C7 1.392(4)
C6 H6A 0.9300
C7 C8 1.383(4)
C7 H7A 0.9300
C8 C9 1.509(3)
C9 C10 1.515(3)
C9 C22 1.526(3)
C10 C11 1.377(3)
C10 C15 1.387(4)
C11 C12 1.384(4)
C11 H11A 0.9300
C12 C13 1.387(4)
C13 C14 1.395(4)
C14 C15 1.371(4)
C14 H14A 0.9300
C16 C21 1.383(4)
C16 C17 1.386(4)
C17 C18 1.387(4)
C17 H17A 0.9300
C18 C19 1.361(5)
C18 H18A 0.9300
C19 C20 1.377(5)
C19 H19A 0.9300
C20 C21 1.382(4)
C20 H20A 0.9300
C21 H21A 0.9300
C23 H23A 0.9600
C23 H23B 0.9600
C23 H23C 0.9600

loop_
_geom_torsion_atom_site_label_1
_geom_torsion_atom_site_label_2
_geom_torsion_atom_site_label_3
_geom_torsion_atom_site_label_4
_geom_torsion
C15 O4 C1 C16 -150.8(2)
C15 O4 C1 C2 81.9(2)
C15 O4 C1 C9 -25.6(2)
O4 C1 C2 C3 -140.6(2)
C16 C1 C2 C3 95.2(2)
C9 C1 C2 C3 -29.9(2)
O4 C1 C2 Br2 92.9(2)
C16 C1 C2 Br2 -31.3(3)
C9 C1 C2 Br2 -156.38(16)
C1 C2 C3 C4 -163.5(3)
Br2 C2 C3 C4 -36.4(4)
C1 C2 C3 C8 20.1(3)
Br2 C2 C3 C8 147.19(18)
C8 C3 C4 C5 0.2(4)
C2 C3 C4 C5 -175.8(3)
C3 C4 C5 C6 -0.5(5)
C4 C5 C6 C7 0.3(5)
C5 C6 C7 C8 0.2(5)
C6 C7 C8 C3 -0.5(4)
C6 C7 C8 C9 175.9(3)
C4 C3 C8 C7 0.3(4)
C2 C3 C8 C7 177.0(2)
C4 C3 C8 C9 -176.7(2)
C2 C3 C8 C9 0.0(3)
C7 C8 C9 C10 -90.1(3)
C3 C8 C9 C10 86.6(3)
C7 C8 C9 C22 42.2(4)
C3 C8 C9 C22 -141.2(2)
C7 C8 C9 C1 164.0(3)
C3 C8 C9 C1 -19.4(3)
O4 C1 C9 C8 143.24(19)
C16 C1 C9 C8 -95.3(2)
C2 C1 C9 C8 29.5(2)
O4 C1 C9 C10 25.9(2)
C16 C1 C9 C10 147.4(2)
C2 C1 C9 C10 -87.8(2)
O4 C1 C9 C22 -89.1(2)
C16 C1 C9 C22 32.3(3)
C2 C1 C9 C22 157.1(2)
C8 C9 C10 C11 53.0(4)
C22 C9 C10 C11 -83.2(3)
C1 C9 C10 C11 162.0(3)
C8 C9 C10 C15 -126.8(2)
C22 C9 C10 C15 97.0(2)
C1 C9 C10 C15 -17.8(2)
C15 C10 C11 C12 -1.2(4)
C9 C10 C11 C12 179.0(2)
C10 C11 C12 C13 -2.5(4)
C10 C11 C12 Br1 176.79(18)
C11 C12 C13 O3 -178.4(2)
Br1 C12 C13 O3 2.4(4)
C11 C12 C13 C14 4.0(4)
Br1 C12 C13 C14 -175.29(19)
O3 C13 C14 C15 -179.5(2)
C12 C13 C14 C15 -1.7(4)
C13 C14 C15 O4 177.8(2)
C13 C14 C15 C10 -2.1(4)
C1 O4 C15 C14 -165.1(2)
C1 O4 C15 C10 14.7(3)
C11 C10 C15 C14 3.6(4)
C9 C10 C15 C14 -176.6(2)
C11 C10 C15 O4 -176.3(2)
C9 C10 C15 O4 3.5(3)
O4 C1 C16 C21 179.9(2)
C2 C1 C16 C21 -56.0(3)
C9 C1 C16 C21 60.9(3)
O4 C1 C16 C17 -0.8(3)
C2 C1 C16 C17 123.2(3)
C9 C1 C16 C17 -119.9(3)
C21 C16 C17 C18 -1.1(4)
C1 C16 C17 C18 179.6(3)
C16 C17 C18 C19 0.1(5)
C17 C18 C19 C20 0.5(5)
C18 C19 C20 C21 0.1(5)
C19 C20 C21 C16 -1.2(5)
C17 C16 C21 C20 1.7(4)
C1 C16 C21 C20 -179.0(3)
C23 O2 C22 O1 -8.4(4)
C23 O2 C22 C9 167.5(2)
C8 C9 C22 O1 -160.6(2)
C10 C9 C22 O1 -26.7(3)
C1 C9 C22 O1 80.8(3)
C8 C9 C22 O2 23.5(3)
C10 C9 C22 O2 157.4(2)
C1 C9 C22 O2 -95.1(2)
